data_4125093
loop_
_publ_author_name
'Transue, Wesley J.'
'Velian, Alexandra'
'Nava, Matthew'
'Martin-Drumel, Marie-Aline'
'Womack, Caroline C.'
'Jiang, Jun'
'Hou, Gao-Lei'
'Wang, Xue-Bin'
'McCarthy, Michael C.'
'Field, Robert W.'
'Cummins, Christopher C.'

_publ_section_title
;
 A Molecular Precursor to Phosphaethyne and Its Application in Synthesis
 of the Aromatic 1,2,3,4-Phosphatriazolate Anion.
;
_journal_issue 21
_journal_name_full 'Journal of the American Chemical Society'
_journal_page_first 6731
_journal_page_last 6734
_journal_paper_doi 10.1021/jacs.6b03910
_journal_volume 138
_journal_year 2016
_chemical_formula_sum 'C7 H19 N6 P S'
_chemical_formula_weight 250.31
_space_group_crystal_system triclinic
_space_group_IT_number 2
_space_group_name_Hall '-P 1'
_space_group_name_H-M_alt 'P -1'
_symmetry_space_group_name_Hall '-P 1'
_symmetry_space_group_name_H-M 'P -1'
_atom_sites_solution_hydrogens mixed
_atom_sites_solution_primary direct
_atom_sites_solution_secondary difmap
_audit_creation_method SHELXL-2014/7
_cell_angle_alpha 90.002(2)
_cell_angle_beta 89.996(2)
_cell_angle_gamma 83.296(2)
_cell_formula_units_Z 2
_cell_length_a 6.0072(5)
_cell_length_b 10.1348(9)
_cell_length_c 10.3082(9)
_cell_measurement_reflns_used 9816
_cell_measurement_temperature 100(2)
_cell_measurement_theta_max 28.29
_cell_measurement_theta_min 2.83
_cell_volume 623.29(9)
_computing_cell_refinement 'SAINT 7.46A (Bruker-AXS, 2011)'
_computing_data_collection 'APEX2 v2011.4.0 (Bruker-AXS, 2011)'
_computing_data_reduction 'SAINT 7.46A (Bruker-AXS, 2011)'
_computing_molecular_graphics 'Bruker SHELXTL'
_computing_publication_material 'Bruker SHELXTL'
_computing_structure_refinement 'SHELXL-2014/7 (Sheldrick, 2014)'
_computing_structure_solution 'SHELXS-97 (Sheldrick, 2008)'
_diffrn_ambient_temperature 100(2)
_diffrn_detector_area_resol_mean 8.3
_diffrn_measured_fraction_theta_full 0.997
_diffrn_measured_fraction_theta_max 0.993
_diffrn_measurement_device_type 'Bruker Smart APEX2 CCD'
_diffrn_measurement_method '\f and \w scans'
_diffrn_radiation_type MoK\a
_diffrn_radiation_wavelength 0.71073
_diffrn_reflns_av_unetI/netI 0.0129
_diffrn_reflns_Laue_measured_fraction_full 0.997
_diffrn_reflns_Laue_measured_fraction_max 0.993
_diffrn_reflns_limit_h_max 8
_diffrn_reflns_limit_h_min -7
_diffrn_reflns_limit_k_max 13
_diffrn_reflns_limit_k_min -13
_diffrn_reflns_limit_l_max 13
_diffrn_reflns_limit_l_min 0
_diffrn_reflns_number 3070
_diffrn_reflns_point_group_measured_fraction_full 0.997
_diffrn_reflns_point_group_measured_fraction_max 0.993
_diffrn_reflns_theta_full 25.242
_diffrn_reflns_theta_max 28.318
_diffrn_reflns_theta_min 1.976
_diffrn_source 'I\mS micro-focus sealed tube, multilayer optics'
_exptl_absorpt_coefficient_mu 0.370
_exptl_absorpt_correction_type multi-scan
_exptl_absorpt_process_details 'SADABS (Sheldrick, 2009)'
_exptl_crystal_colour colourless
_exptl_crystal_density_diffrn 1.334
_exptl_crystal_density_method 'not measured'
_exptl_crystal_description plate
_exptl_crystal_F_000 268
_exptl_crystal_size_max 0.180
_exptl_crystal_size_mid 0.150
_exptl_crystal_size_min 0.070
_exptl_transmission_factor_max 0.745687
_exptl_transmission_factor_min 0.688383
_refine_diff_density_max 0.451
_refine_diff_density_min -0.311
_refine_diff_density_rms 0.051
_refine_ls_extinction_method none
_refine_ls_goodness_of_fit_ref 1.048
_refine_ls_hydrogen_treatment mixed
_refine_ls_matrix_type full
_refine_ls_number_parameters 146
_refine_ls_number_reflns 3070
_refine_ls_number_restraints 1
_refine_ls_restrained_S_all 1.047
_refine_ls_R_factor_all 0.0293
_refine_ls_R_factor_gt 0.0271
_refine_ls_shift/su_max 0.001
_refine_ls_shift/su_mean 0.000
_refine_ls_structure_factor_coef Fsqd
_refine_ls_weighting_details 'w=1/[\s^2^(Fo^2^)+(0.0416P)^2^+0.1288P] where P=(Fo^2^+2Fc^2^)/3'
_refine_ls_weighting_scheme calc
_refine_ls_wR_factor_gt 0.0722
_refine_ls_wR_factor_ref 0.0741
_reflns_Friedel_coverage 0.000
_reflns_number_gt 2839
_reflns_number_total 3070
_reflns_threshold_expression 'I > 2\s(I)'
_cod_data_source_file ja6b03910_si_004.cif
_cod_data_source_block wt_6
_cod_depositor_comments 'Adding full bibliography for 4125091--4125093.cif.'
_cod_database_code 4125093
_shelx_shelxl_version_number 2014/7
_shelx_space_group_comment
; 
The symmetry employed for this shelxl refinement is uniquely defined 
by the following loop, which should always be used as a source of 
symmetry information in preference to the above space-group names. 
They are only intended as comments. 
;
_shelx_estimated_absorpt_t_min 0.936
_shelx_estimated_absorpt_t_max 0.975

loop_
_space_group_symop_operation_xyz
'x, y, z'
'-x, -y, -z'

loop_
_atom_site_label
_atom_site_type_symbol
_atom_site_fract_x
_atom_site_fract_y
_atom_site_fract_z
_atom_site_U_iso_or_equiv
_atom_site_adp_type
_atom_site_occupancy
_atom_site_site_symmetry_order
_atom_site_calc_flag
_atom_site_refinement_flags_posn
_atom_site_refinement_flags_adp
S1 S 0.52581(4) 0.67557(2) 0.75003(2) 0.01438(8) Uani 1 1 d . .
N10 N 0.27535(16) 0.61411(9) 0.74996(9) 0.01613(19) Uani 1 1 d . .
C11 C 0.2476(2) 0.53385(12) 0.86812(11) 0.0207(2) Uani 1 1 d . .
H11A H 0.1014 0.5000 0.8657 0.031 Uiso 1 1 calc R U
H11B H 0.2563 0.5895 0.9453 0.031 Uiso 1 1 calc R U
H11C H 0.3667 0.4591 0.8714 0.031 Uiso 1 1 calc R U
C12 C 0.2473(2) 0.53381(12) 0.63192(11) 0.0207(2) Uani 1 1 d . .
H12A H 0.3669 0.4593 0.6283 0.031 Uiso 1 1 calc R U
H12B H 0.2551 0.5895 0.5547 0.031 Uiso 1 1 calc R U
H12C H 0.1014 0.4995 0.6347 0.031 Uiso 1 1 calc R U
N20 N 0.49900(16) 0.75930(9) 0.61567(9) 0.01603(19) Uani 1 1 d . .
C21 C 0.71179(19) 0.78305(12) 0.55386(11) 0.0191(2) Uani 1 1 d . .
H21A H 0.6914 0.7886 0.4596 0.029 Uiso 1 1 calc R U
H21B H 0.8275 0.7097 0.5747 0.029 Uiso 1 1 calc R U
H21C H 0.7581 0.8666 0.5862 0.029 Uiso 1 1 calc R U
C22 C 0.31007(19) 0.86225(11) 0.59084(11) 0.0180(2) Uani 1 1 d . .
H22A H 0.3504 0.9488 0.6186 0.027 Uiso 1 1 calc R U
H22B H 0.1784 0.8414 0.6395 0.027 Uiso 1 1 calc R U
H22C H 0.2756 0.8650 0.4979 0.027 Uiso 1 1 calc R U
N30 N 0.49890(16) 0.75935(9) 0.88421(9) 0.01607(19) Uani 1 1 d . .
C31 C 0.31004(19) 0.86241(11) 0.90914(11) 0.0178(2) Uani 1 1 d . .
H31A H 0.2757 0.8652 1.0021 0.027 Uiso 1 1 calc R U
H31B H 0.1783 0.8416 0.8606 0.027 Uiso 1 1 calc R U
H31C H 0.3504 0.9490 0.8813 0.027 Uiso 1 1 calc R U
C32 C 0.71171(19) 0.78313(12) 0.94626(11) 0.0191(2) Uani 1 1 d . .
H32A H 0.7574 0.8671 0.9145 0.029 Uiso 1 1 calc R U
H32B H 0.8277 0.7102 0.9249 0.029 Uiso 1 1 calc R U
H32C H 0.6914 0.7880 1.0405 0.029 Uiso 1 1 calc R U
P1 P 0.20524(5) 0.69701(3) 0.24999(3) 0.02038(9) Uani 1 1 d . .
C1 C 0.0343(2) 0.84570(12) 0.24991(11) 0.0194(2) Uani 1 1 d D .
H1 H -0.122(2) 0.8658(15) 0.2492(15) 0.023 Uiso 1 1 d D U
N1 N 0.15214(18) 0.95011(10) 0.25002(10) 0.0213(2) Uani 1 1 d . .
N2 N 0.37434(19) 0.91147(10) 0.24996(10) 0.0223(2) Uani 1 1 d . .
N3 N 0.43126(17) 0.78086(10) 0.25002(10) 0.0207(2) Uani 1 1 d . .

loop_
_atom_site_aniso_label
_atom_site_aniso_U_11
_atom_site_aniso_U_22
_atom_site_aniso_U_33
_atom_site_aniso_U_23
_atom_site_aniso_U_13
_atom_site_aniso_U_12
S1 0.01328(14) 0.01460(13) 0.01513(13) -0.00003(9) -0.00013(9) -0.00105(9)
N10 0.0158(4) 0.0169(4) 0.0166(4) 0.0003(3) -0.0004(3) -0.0058(3)
C11 0.0221(6) 0.0200(5) 0.0207(5) 0.0031(4) 0.0028(4) -0.0052(4)
C12 0.0222(6) 0.0196(5) 0.0209(5) -0.0033(4) -0.0032(4) -0.0049(4)
N20 0.0140(4) 0.0185(4) 0.0157(4) 0.0019(3) 0.0015(3) -0.0020(3)
C21 0.0164(5) 0.0216(5) 0.0199(5) -0.0006(4) 0.0043(4) -0.0047(4)
C22 0.0170(5) 0.0196(5) 0.0168(5) 0.0020(4) -0.0015(4) -0.0002(4)
N30 0.0140(4) 0.0182(4) 0.0159(4) -0.0022(3) -0.0017(3) -0.0015(3)
C31 0.0169(5) 0.0193(5) 0.0165(5) -0.0017(4) 0.0013(4) 0.0002(4)
C32 0.0167(5) 0.0211(5) 0.0202(5) 0.0007(4) -0.0049(4) -0.0044(4)
P1 0.02186(17) 0.01678(15) 0.02284(16) -0.00001(11) -0.00022(12) -0.00372(11)
C1 0.0174(5) 0.0250(6) 0.0156(5) -0.0001(4) -0.0001(4) -0.0010(4)
N1 0.0269(5) 0.0192(5) 0.0175(5) -0.0001(3) -0.0006(4) -0.0016(4)
N2 0.0256(5) 0.0261(5) 0.0170(5) 0.0001(4) -0.0005(4) -0.0107(4)
N3 0.0165(5) 0.0278(5) 0.0178(5) -0.0001(4) -0.0003(4) -0.0027(4)

loop_
_atom_type_symbol
_atom_type_description
_atom_type_scat_dispersion_real
_atom_type_scat_dispersion_imag
_atom_type_scat_source
C C 0.0033 0.0016 'International Tables Vol C Tables 4.2.6.8 and 6.1.1.4'
H H 0.0000 0.0000 'International Tables Vol C Tables 4.2.6.8 and 6.1.1.4'
N N 0.0061 0.0033 'International Tables Vol C Tables 4.2.6.8 and 6.1.1.4'
P P 0.1023 0.0942 'International Tables Vol C Tables 4.2.6.8 and 6.1.1.4'
S S 0.1246 0.1234 'International Tables Vol C Tables 4.2.6.8 and 6.1.1.4'

loop_
_geom_angle_atom_site_label_1
_geom_angle_atom_site_label_2
_geom_angle_atom_site_label_3
_geom_angle
N30 S1 N20 117.17(5)
N30 S1 N10 98.88(5)
N20 S1 N10 98.84(5)
C12 N10 C11 110.17(9)
C12 N10 S1 111.37(8)
C11 N10 S1 111.25(7)
N10 C11 H11A 109.5
N10 C11 H11B 109.5
H11A C11 H11B 109.5
N10 C11 H11C 109.5
H11A C11 H11C 109.5
H11B C11 H11C 109.5
N10 C12 H12A 109.5
N10 C12 H12B 109.5
H12A C12 H12B 109.5
N10 C12 H12C 109.5
H12A C12 H12C 109.5
H12B C12 H12C 109.5
C22 N20 C21 114.90(9)
C22 N20 S1 122.73(8)
C21 N20 S1 114.81(8)
N20 C21 H21A 109.5
N20 C21 H21B 109.5
H21A C21 H21B 109.5
N20 C21 H21C 109.5
H21A C21 H21C 109.5
H21B C21 H21C 109.5
N20 C22 H22A 109.5
N20 C22 H22B 109.5
H22A C22 H22B 109.5
N20 C22 H22C 109.5
H22A C22 H22C 109.5
H22B C22 H22C 109.5
C31 N30 C32 114.80(9)
C31 N30 S1 122.81(8)
C32 N30 S1 114.86(8)
N30 C31 H31A 109.5
N30 C31 H31B 109.5
H31A C31 H31B 109.5
N30 C31 H31C 109.5
H31A C31 H31C 109.5
H31B C31 H31C 109.5
N30 C32 H32A 109.5
N30 C32 H32B 109.5
H32A C32 H32B 109.5
N30 C32 H32C 109.5
H32A C32 H32C 109.5
H32B C32 H32C 109.5
N3 P1 C1 89.54(6)
N1 C1 P1 112.03(9)
N1 C1 H1 115.9(10)
P1 C1 H1 132.1(10)
C1 N1 N2 111.56(10)
N3 N2 N1 114.90(10)
N2 N3 P1 111.97(8)

loop_
_geom_bond_atom_site_label_1
_geom_bond_atom_site_label_2
_geom_bond_distance
S1 N30 1.6212(10)
S1 N20 1.6224(10)
S1 N10 1.6943(10)
N10 C12 1.4844(14)
N10 C11 1.4848(14)
C11 H11A 0.9800
C11 H11B 0.9800
C11 H11C 0.9800
C12 H12A 0.9800
C12 H12B 0.9800
C12 H12C 0.9800
N20 C22 1.4717(14)
N20 C21 1.4730(14)
C21 H21A 0.9800
C21 H21B 0.9800
C21 H21C 0.9800
C22 H22A 0.9800
C22 H22B 0.9800
C22 H22C 0.9800
N30 C31 1.4722(14)
N30 C32 1.4743(14)
C31 H31A 0.9800
C31 H31B 0.9800
C31 H31C 0.9800
C32 H32A 0.9800
C32 H32B 0.9800
C32 H32C 0.9800
P1 N3 1.6838(11)
P1 C1 1.7216(12)
C1 N1 1.3400(16)
C1 H1 0.940(13)
N1 N2 1.3465(15)
N2 N3 1.3279(15)
